data_2205401
loop_
_publ_author_name
'Dammak, Mohamed'
'Cousson, Alain'
'Nierlich, Martine'

_publ_section_title
;
 Dipotassium selenate tellurate
;
_journal_issue 4
_journal_name_full 'Acta Crystallographica Section E'
_journal_page_first i55
_journal_page_last i57
_journal_paper_doi 10.1107/S1600536805008329
_journal_volume 61
_journal_year 2005
_chemical_formula_iupac 'K2 Se O4 Te (O H)6'
_chemical_formula_moiety 'H6 O6 Te, O4 Se, 2K +'
_chemical_formula_sum 'H6 K2 O10 Se Te'
_chemical_formula_weight 450.81
_chemical_name_systematic
;
potassium selenate tellurate
;
_space_group_IT_number 15
_symmetry_cell_setting monoclinic
_symmetry_space_group_name_Hall '-C 2yc'
_symmetry_space_group_name_H-M 'C 1 2/c 1'
_atom_sites_solution_hydrogens difmap
_atom_sites_solution_primary direct
_cell_angle_alpha 90
_cell_angle_beta 105.95(3)
_cell_angle_gamma 90
_cell_formula_units_Z 4
_cell_length_a 11.536(2)
_cell_length_b 6.4270(10)
_cell_length_c 13.898(3)
_cell_measurement_reflns_used 3431
_cell_measurement_temperature 293
_cell_measurement_theta_max 25
_cell_measurement_theta_min 2
_cell_volume 990.8(3)
_computing_cell_refinement
;
DENZO
;
_computing_data_collection
;
DENZO (Otwinowski & Minor, 1997)
;
_computing_data_reduction
;
DENZO
;
_computing_molecular_graphics
;
DIAMOND (Brandenburg & Brendt, 1999)
;
_computing_publication_material
;
CRYSTALS
;
_computing_structure_refinement
;
CRYSTALS (Watkin et al., 2001)
;
_computing_structure_solution
;
SHELXS86 (Sheldrick, 1985)
;
_diffrn_ambient_temperature 293
_diffrn_measured_fraction_theta_max 0.975
_diffrn_measurement_device_type 'Nonius KappaCCD'
_diffrn_measurement_method '\f rotation scans with 2\%steps'
_diffrn_radiation_monochromator graphite
_diffrn_radiation_type 'Mo K\a'
_diffrn_radiation_wavelength 0.71073
_diffrn_reflns_av_R_equivalents 0.042
_diffrn_reflns_limit_h_max 13
_diffrn_reflns_limit_h_min 0
_diffrn_reflns_limit_k_max 7
_diffrn_reflns_limit_k_min 0
_diffrn_reflns_limit_l_max 16
_diffrn_reflns_limit_l_min -16
_diffrn_reflns_number 3431
_diffrn_reflns_theta_max 25.69
_diffrn_reflns_theta_min 3.05
_diffrn_standards_number 0
_exptl_absorpt_coefficient_mu 7.549
_exptl_absorpt_correction_T_max 0.680
_exptl_absorpt_correction_T_min 0.641
_exptl_absorpt_correction_type empirical
_exptl_absorpt_process_details '(MULABS in PLATON; Spek, 1998)'
_exptl_crystal_colour white
_exptl_crystal_density_diffrn 3.022
_exptl_crystal_description prism
_exptl_crystal_F_000 840.0
_exptl_crystal_size_max 0.1
_exptl_crystal_size_mid 0.05
_exptl_crystal_size_min 0.050
_refine_diff_density_max 0.87
_refine_diff_density_min -0.56
_refine_ls_extinction_coef 87.(3)
_refine_ls_extinction_method 'Larson 1970 Crystallographic Computing eq 22'
_refine_ls_goodness_of_fit_ref 1.0363
_refine_ls_hydrogen_treatment refall
_refine_ls_matrix_type full
_refine_ls_number_parameters 79
_refine_ls_number_reflns 883
_refine_ls_R_factor_gt 0.0185
_refine_ls_shift/su_max 0.001586
_refine_ls_structure_factor_coef F
_refine_ls_weighting_details
;
Robust Weighting (Prince, 1982); W = [weight][1-(\dF/6\sF)^2^]^2^,
where [weight] is calculated from the Chebychev polynomial:
[weight] = 1.0/[A~0~T~0~(x) + A~1~T~1~(x) ... + A~n-1~]*T~n-1~(x)]
where A~i~ are the Chebychev coefficients = 1.85 -0.632 1.40, respectively,
and x = F~calc~/F~max~
;
_refine_ls_weighting_scheme calc
_refine_ls_wR_factor_ref 0.0208
_reflns_number_gt 883
_reflns_number_total 918
_reflns_threshold_expression I>3.00\s(I)
_cod_data_source_file br6184.cif
_cod_data_source_block I
_cod_original_sg_symbol_H-M 'C 2/c'
_cod_database_code 2205401
_cod_database_fobs_code 2205401

loop_
_symmetry_equiv_pos_as_xyz
x,y,z
-x,-y,-z
x+1/2,y+1/2,z
-x+1/2,-y+1/2,-z
-x,y,-z+1/2
x,-y,z+1/2
-x+1/2,y+1/2,-z+1/2
x+1/2,-y+1/2,z+1/2

loop_
_atom_site_label
_atom_site_fract_x
_atom_site_fract_y
_atom_site_fract_z
_atom_site_U_iso_or_equiv
_atom_site_adp_type
_atom_site_occupancy
_atom_site_type_symbol
Te1 0.2500 0.2500 0.0000 0.0147 Uani 1.0000 Te
Se1 0.0000 0.28752(6) 0.2500 0.0155 Uani 1.0000 Se
K1 0.64897(6) 0.69960(10) 0.64109(5) 0.0320 Uani 1.0000 K
O1 0.23268(19) 0.2153(3) 0.13253(14) 0.0245 Uani 1.0000 O
O2 0.09939(16) 0.1107(3) -0.05302(14) 0.0259 Uani 1.0000 O
O3 0.16966(17) 0.5130(3) -0.01024(13) 0.0254 Uani 1.0000 O
O4 0.11687(17) 0.1409(3) 0.29889(14) 0.0313 Uani 1.0000 O
O5 -0.03331(16) 0.4322(3) 0.33604(13) 0.0279 Uani 1.0000 O
H1 0.167(4) 0.275(5) 0.135(2) 0.033(9) Uiso 1.0000 H
H2 0.112(3) 0.027(6) -0.095(3) 0.050(10) Uiso 1.0000 H
H3 0.100(4) 0.514(6) -0.059(3) 0.055(11) Uiso 1.0000 H

loop_
_atom_site_aniso_label
_atom_site_aniso_U_11
_atom_site_aniso_U_22
_atom_site_aniso_U_33
_atom_site_aniso_U_12
_atom_site_aniso_U_13
_atom_site_aniso_U_23
Te1 0.01564(18) 0.01477(17) 0.01401(16) -0.00066(7) 0.00440(10) 0.00009(6)
Se1 0.0155(2) 0.01606(19) 0.0148(2) 0.0000 0.00393(14) 0.0000
K1 0.0268(3) 0.0235(3) 0.0447(4) 0.0011(3) 0.0083(3) -0.0007(3)
O1 0.0279(11) 0.0287(9) 0.0184(8) 0.0028(8) 0.0091(7) 0.0019(7)
O2 0.0212(9) 0.0276(9) 0.0301(9) -0.0050(7) 0.0091(7) -0.0095(8)
O3 0.0290(10) 0.0182(9) 0.0265(9) 0.0069(7) 0.0029(8) -0.0007(7)
O4 0.0280(10) 0.0340(10) 0.0330(10) 0.0107(8) 0.0104(8) 0.0126(8)
O5 0.0300(10) 0.0278(9) 0.0284(9) -0.0003(7) 0.0115(7) -0.0114(7)

loop_
_atom_type_symbol
_atom_type_scat_dispersion_real
_atom_type_scat_dispersion_imag
_atom_type_scat_source
'K   ' 0.1790 0.2500 International_Tables_Vol_IV_Table_2.2B
'Se  ' -0.1780 2.2230 International_Tables_Vol_IV_Table_2.2B
'Te  ' -0.7720 1.6750 International_Tables_Vol_IV_Table_2.2B
'O   ' 0.0080 0.0060 International_Tables_Vol_IV_Table_2.2B
'H   ' 0.0000 0.0000 International_Tables_Vol_IV_Table_2.2B

loop_
_geom_angle_atom_site_label_1
_geom_angle_atom_site_label_2
_geom_angle_atom_site_label_3
_geom_angle_site_symmetry_1
_geom_angle_site_symmetry_3
_geom_angle
_geom_angle_publ_flag
O1 Te1 O1 . 4_555 179.994 no
O1 Te1 O2 . . 89.55(8) yes
O1 Te1 O2 4_555 . 90.45(8) yes
O1 Te1 O2 . 4_555 90.45(8) no
O1 Te1 O2 4_555 4_555 89.55(8) no
O2 Te1 O2 . 4_555 179.994 no
O1 Te1 O3 . . 89.89(8) yes
O1 Te1 O3 4_555 . 90.11(8) yes
O2 Te1 O3 . . 90.85(8) yes
O2 Te1 O3 4_555 . 89.15(8) yes
O1 Te1 O3 . 4_555 90.11(8) no
O1 Te1 O3 4_555 4_555 89.89(8) no
O2 Te1 O3 . 4_555 89.15(8) no
O2 Te1 O3 4_555 4_555 90.85(8) no
O3 Te1 O3 . 4_555 179.994 no
O4 Se1 O4 . 5_555 109.47(15) yes
O4 Se1 O5 . . 110.84(9) yes
O4 Se1 O5 5_555 . 107.36(9) yes
O4 Se1 O5 . 5_555 107.36(9) no
O4 Se1 O5 5_555 5_555 110.84(9) no
O5 Se1 O5 . 5_555 110.99(14) no
O1 K1 O2 8_555 7_555 96.13(6) no
O1 K1 O3 8_555 8_565 118.44(5) no
O2 K1 O3 7_555 8_565 95.22(6) no
O1 K1 O4 8_555 2_666 92.57(6) no
O2 K1 O4 7_555 2_666 168.01(6) no
O3 K1 O4 8_565 2_666 73.33(5) no
O1 K1 O5 8_555 4_566 168.82(6) no
O2 K1 O5 7_555 4_566 76.22(5) no
O3 K1 O5 8_565 4_566 70.94(5) no
O4 K1 O5 2_666 4_566 96.23(6) no
Te1 O1 K1 . 8_454 105.94(8) no
Te1 O1 O2 . . 45.13(6) no
K1 O1 O2 8_454 . 72.31(6) no
K1 O1 O2 8_454 4_555 133.55(8) no
O2 O1 O2 . 4_555 89.81(7) no
K1 O1 O3 8_454 . 131.75(9) no
O2 O1 O3 . . 60.55(7) no
O2 O1 O3 4_555 . 59.31(7) no
K1 O1 O3 8_454 4_555 73.97(6) no
O2 O1 O3 . 4_555 59.51(7) no
O2 O1 O3 4_555 4_555 60.22(7) no
O3 O1 O3 . 4_555 89.84(7) no
Te1 O1 O5 . 5_555 113.26(9) no
K1 O1 O5 8_454 5_555 98.96(7) no
O2 O1 O5 . 5_555 89.79(8) no
O2 O1 O5 4_555 5_555 124.12(9) no
O3 O1 O5 . 5_555 72.45(7) no
O3 O1 O5 4_555 5_555 149.29(9) no
Te1 O2 K1 . 7_545 140.51(9) no
Te1 O2 O1 . . 45.32(6) no
K1 O2 O1 7_545 . 127.05(8) no
K1 O2 O1 7_545 4_555 119.18(8) no
O1 O2 O1 . 4_555 90.19(7) no
K1 O2 O3 7_545 . 96.16(7) no
O1 O2 O3 . . 59.88(7) no
O1 O2 O3 4_555 . 59.76(7) no
Te1 O2 O3 . 4_555 45.44(5) no
K1 O2 O3 7_545 4_555 172.10(8) no
O1 O2 O3 . 4_555 60.50(7) no
O1 O2 O3 4_555 4_555 60.11(7) no
O3 O2 O3 . 4_555 90.03(7) no
Te1 O2 O4 . 6_554 109.12(8) no
K1 O2 O4 7_545 6_554 94.04(7) no
O1 O2 O4 . 6_554 138.10(10) no
O1 O2 O4 4_555 6_554 73.90(7) no
O3 O2 O4 . 6_554 131.45(9) no
O3 O2 O4 4_555 6_554 78.16(8) no
Te1 O3 K1 . 8_464 130.74(8) no
Te1 O3 O1 . . 45.13(5) no
K1 O3 O1 8_464 . 88.70(7) no
Te1 O3 O1 . 4_555 45.02(5) no
K1 O3 O1 8_464 4_555 160.63(9) no
O1 O3 O1 . 4_555 90.16(7) no
K1 O3 O2 8_464 . 133.91(8) no
O1 O3 O2 . . 59.57(7) no
O1 O3 O2 4_555 . 60.02(6) no
Te1 O3 O2 . 4_555 45.41(5) no
K1 O3 O2 8_464 4_555 103.08(7) no
O1 O3 O2 . 4_555 60.57(7) no
O1 O3 O2 4_555 4_555 59.99(7) no
O2 O3 O2 . 4_555 89.97(7) no
Te1 O3 O5 . 6_564 117.82(9) no
K1 O3 O5 8_464 6_564 105.42(7) no
O1 O3 O5 . 6_564 131.74(9) no
O1 O3 O5 4_555 6_564 89.66(8) no
O2 O3 O5 . 6_564 79.14(8) no
O2 O3 O5 4_555 6_564 148.91(9) no
Se1 O4 K1 . 2_666 122.20(10) no
Se1 O4 O2 . 6_555 116.24(9) no
K1 O4 O2 2_666 6_555 105.30(8) no
K1 O4 O4 2_666 5_555 155.78(6) no
O2 O4 O4 6_555 5_555 96.49(8) no
K1 O4 O5 2_666 . 107.91(8) no
O2 O4 O5 6_555 . 94.84(8) no
O4 O4 O5 5_555 . 58.95(6) no
K1 O4 O5 2_666 5_555 94.95(7) no
O2 O4 O5 6_555 5_555 152.65(9) no
O4 O4 O5 5_555 5_555 61.10(7) no
O5 O4 O5 . 5_555 60.96(9) no
Se1 O5 K1 . 4_566 141.40(10) no
Se1 O5 O1 . 5_555 101.34(9) no
K1 O5 O1 4_566 5_555 88.03(6) no
Se1 O5 O3 . 6_565 108.76(9) no
K1 O5 O3 4_566 6_565 97.85(7) no
O1 O5 O3 5_555 6_565 120.23(8) no
K1 O5 O4 4_566 . 165.47(9) no
O1 O5 O4 5_555 . 106.28(8) no
O3 O5 O4 6_565 . 77.34(7) no
K1 O5 O4 4_566 5_555 126.36(8) no
O1 O5 O4 5_555 5_555 66.77(7) no
O3 O5 O4 6_565 5_555 135.78(9) no
O4 O5 O4 . 5_555 59.96(9) no
K1 O5 O5 4_566 5_555 111.30(5) no
O1 O5 O5 5_555 5_555 125.30(9) no
O3 O5 O5 6_565 5_555 107.50(10) no
O4 O5 O5 . 5_555 58.47(6) no
O4 O5 O5 5_555 5_555 60.57(6) no

loop_
_geom_bond_atom_site_label_1
_geom_bond_atom_site_label_2
_geom_bond_site_symmetry_2
_geom_bond_distance
_geom_bond_publ_flag
Te1 O1 . 1.9195(18) yes
Te1 O1 4_555 1.9195(18) no
Te1 O2 . 1.9131(18) yes
Te1 O2 4_555 1.9131(18) no
Te1 O3 . 1.9141(17) yes
Te1 O3 4_555 1.9141(17) no
Se1 O4 . 1.6322(18) yes
Se1 O4 5_555 1.6322(18) no
Se1 O5 . 1.6416(16) yes
Se1 O5 5_555 1.6416(16) no
K1 O1 8_555 2.849(2) yes
K1 O2 7_555 2.847(2) yes
K1 O3 8_565 2.8580(18) yes
K1 O4 2_666 2.794(2) yes
K1 O5 4_566 2.7775(19) yes
O1 O2 . 2.699(3) no
O1 O2 4_555 2.721(3) no
O1 O3 . 2.708(3) no
O1 O3 4_555 2.713(3) no
O1 O5 5_555 2.824(3) no
O2 O3 . 2.726(3) no
O2 O3 4_555 2.686(3) no
O2 O4 6_554 2.668(3) no
O3 O5 6_564 2.724(3) no
O4 O4 5_555 2.665(4) no
O4 O5 . 2.695(2) no
O4 O5 5_555 2.638(2) no
O5 O5 5_555 2.706(3) no

loop_
_geom_hbond_atom_site_label_D
_geom_hbond_atom_site_label_H
_geom_hbond_atom_site_label_A
_geom_hbond_site_symmetry_A
_geom_hbond_distance_DH
_geom_hbond_distance_HA
_geom_hbond_distance_DA
_geom_hbond_angle_DHA
_geom_hbond_publ_flag
O1 H1 O5 5_555 0.85(4) 1.98(4) 2.824(3) 170(4) yes
O2 H2 O4 6_554 0.84(4) 1.83(4) 2.668(3) 171(3) yes
O3 H3 O5 6_564 0.90(4) 1.84(4) 2.724(3) 169(4) yes
